data_4506660
loop_
_publ_author_name
'Ebenezer, Samuel'
'Muthiah, P. Thomas'

_publ_section_title
;
 Design of Co-crystals/Salts of Aminopyrimidines and Carboxylic Acids
 through Recurrently Occurring Synthons
;
_journal_issue 7
_journal_name_full 'Crystal Growth &amp; Design'
_journal_page_first 3766
_journal_paper_doi 10.1021/cg3005954
_journal_volume 12
_journal_year 2012
_chemical_formula_moiety 'C6 H10 N3, C7 H4 Cl O3'
_chemical_formula_sum 'C13 H14 Cl N3 O3'
_chemical_formula_weight 295.72
_chemical_name_systematic
;
 2-amino-4,6-dimethylpyrimidine-5-chlorosalicylic acid
;
_space_group_IT_number 14
_symmetry_cell_setting monoclinic
_symmetry_space_group_name_Hall '-P 2ybc'
_symmetry_space_group_name_H-M 'P 1 21/c 1'
_atom_sites_solution_hydrogens geom
_atom_sites_solution_primary direct
_atom_sites_solution_secondary difmap
_audit_creation_method SHELXL-97
_cell_angle_alpha 90.00
_cell_angle_beta 92.297(2)
_cell_angle_gamma 90.00
_cell_formula_units_Z 8
_cell_length_a 16.0278(4)
_cell_length_b 24.0006(6)
_cell_length_c 7.3516(2)
_cell_measurement_reflns_used 2401
_cell_measurement_temperature 293(2)
_cell_measurement_theta_max 19.4
_cell_measurement_theta_min 1.3
_cell_volume 2825.72(13)
_computing_cell_refinement 'SAINT (Bruker, 2008)'
_computing_data_collection 'SMART APEX II (Bruker, 2008)'
_computing_data_reduction 'SAINT (Bruker, 2008)'
_computing_molecular_graphics 'Mercury 2.2 (Macrae et al., 2006)'
_computing_publication_material 'PLATON (Spek, 2003)'
_computing_structure_refinement 'SHELXL-97 (Sheldrick, 2008)'
_computing_structure_solution 'SHELXS-97 (Sheldrick, 2008)'
_diffrn_ambient_temperature 293(2)
_diffrn_measured_fraction_theta_full 0.996
_diffrn_measured_fraction_theta_max 0.996
_diffrn_measurement_device_type 'Bruker SMART APEX II CCD area-detector'
_diffrn_measurement_method '\f and \w scans'
_diffrn_radiation_monochromator graphite
_diffrn_radiation_source 'fine-focus sealed tube'
_diffrn_radiation_type MoK\a
_diffrn_radiation_wavelength 0.71073
_diffrn_reflns_av_R_equivalents 0.0542
_diffrn_reflns_av_sigmaI/netI 0.0348
_diffrn_reflns_limit_h_max 14
_diffrn_reflns_limit_h_min -14
_diffrn_reflns_limit_k_max 22
_diffrn_reflns_limit_k_min -22
_diffrn_reflns_limit_l_max 6
_diffrn_reflns_limit_l_min -6
_diffrn_reflns_number 14018
_diffrn_reflns_theta_full 19.39
_diffrn_reflns_theta_max 19.39
_diffrn_reflns_theta_min 1.27
_exptl_absorpt_coefficient_mu 0.281
_exptl_absorpt_correction_T_max 0.9564
_exptl_absorpt_correction_T_min 0.9459
_exptl_absorpt_correction_type multi-scan
_exptl_absorpt_process_details 'SADABS; (Bruker, 2008)'
_exptl_crystal_colour colourless
_exptl_crystal_density_diffrn 1.390
_exptl_crystal_density_method 'not measured'
_exptl_crystal_description Needle
_exptl_crystal_F_000 1232
_exptl_crystal_size_max 0.20
_exptl_crystal_size_mid 0.16
_exptl_crystal_size_min 0.16
_refine_diff_density_max 0.176
_refine_diff_density_min -0.133
_refine_diff_density_rms 0.035
_refine_ls_extinction_method none
_refine_ls_goodness_of_fit_ref 1.030
_refine_ls_hydrogen_treatment constr
_refine_ls_matrix_type full
_refine_ls_number_parameters 367
_refine_ls_number_reflns 2401
_refine_ls_number_restraints 0
_refine_ls_restrained_S_all 1.030
_refine_ls_R_factor_all 0.0770
_refine_ls_R_factor_gt 0.0399
_refine_ls_shift/su_max 0.000
_refine_ls_shift/su_mean 0.000
_refine_ls_structure_factor_coef Fsqd
_refine_ls_weighting_details 'calc w=1/[\s^2^(Fo^2^)+(0.0460P)^2^+1.9025P] where P=(Fo^2^+2Fc^2^)/3'
_refine_ls_weighting_scheme calc
_refine_ls_wR_factor_gt 0.0919
_refine_ls_wR_factor_ref 0.1109
_reflns_number_gt 1522
_reflns_number_total 2401
_reflns_threshold_expression >2sigma(I)
_cod_duplicate_entry 4506404
_cod_data_source_file cg3005954_si_001.cif
_cod_data_source_block MP5CSA
_cod_depositor_comments
;
The following automatic conversions were performed:

'_symmetry_cell_setting' value 'Monoclinic' changed to 'monoclinic'
according to /home/saulius/struct/CIF-dictionaries/cif_core.dic
dictionary named 'cif_core.dic' version 2.4.2 from 2011-04-26.

Automatic conversion script
Id: cif_fix_values 1891 2012-01-12 08:04:46Z andrius 
;
_cod_original_sg_symbol_H-M 'P 21/c'
_cod_database_code 4506660

loop_
_symmetry_equiv_pos_as_xyz
'x, y, z'
'-x, y+1/2, -z+1/2'
'-x, -y, -z'
'x, -y-1/2, z-1/2'

loop_
_atom_site_label
_atom_site_type_symbol
_atom_site_fract_x
_atom_site_fract_y
_atom_site_fract_z
_atom_site_U_iso_or_equiv
_atom_site_adp_type
_atom_site_occupancy
_atom_site_symmetry_multiplicity
_atom_site_calc_flag
_atom_site_refinement_flags
ClB Cl 0.63081(9) 0.44444(6) 0.89158(19) 0.0733(5) Uani 1 1 d .
ClA Cl -0.12200(10) 0.30651(6) 0.0790(3) 0.1024(6) Uani 1 1 d .
N1B N 0.2473(2) 0.21539(19) 0.4662(5) 0.0448(11) Uani 1 1 d .
H1B H 0.2936 0.2250 0.5208 0.054 Uiso 1 1 calc R
O3B O 0.5192(2) 0.21332(14) 0.8258(5) 0.0655(10) Uani 1 1 d .
H3B H 0.4728 0.2112 0.7748 0.098 Uiso 1 1 calc R
O3A O -0.0285(2) 0.53705(15) 0.2396(6) 0.0725(11) Uani 1 1 d .
H3A H 0.0190 0.5395 0.2843 0.109 Uiso 1 1 calc R
O2B O 0.3663(2) 0.33736(15) 0.6119(5) 0.0633(11) Uani 1 1 d .
O1B O 0.3883(2) 0.24722(15) 0.6588(4) 0.0581(10) Uani 1 1 d .
N1A N 0.2597(3) 0.53349(19) 0.5127(5) 0.0505(11) Uani 1 1 d .
H1A H 0.2110 0.5240 0.4701 0.061 Uiso 1 1 calc R
N2A N 0.2905(3) 0.44114(18) 0.5511(6) 0.0689(14) Uani 1 1 d .
H2A1 H 0.3243 0.4148 0.5832 0.083 Uiso 1 1 calc R
H2A2 H 0.2410 0.4334 0.5092 0.083 Uiso 1 1 calc R
C14B C 0.5958(4) 0.3760(2) 0.8713(7) 0.0527(14) Uani 1 1 d .
C15B C 0.5206(3) 0.3645(2) 0.7867(6) 0.0471(13) Uani 1 1 d .
H15B H 0.4877 0.3936 0.7408 0.056 Uiso 1 1 calc R
N3B N 0.1243(3) 0.24351(19) 0.3095(5) 0.0467(11) Uani 1 1 d .
O2A O 0.1420(2) 0.41266(15) 0.3629(5) 0.0676(11) Uani 1 1 d .
C7B C 0.2903(3) 0.12010(19) 0.5304(7) 0.0643(16) Uani 1 1 d .
H7B1 H 0.2651 0.0839 0.5373 0.096 Uiso 1 1 calc R
H7B2 H 0.3079 0.1322 0.6504 0.096 Uiso 1 1 calc R
H7B3 H 0.3377 0.1183 0.4550 0.096 Uiso 1 1 calc R
N2B N 0.2188(2) 0.30754(17) 0.4216(5) 0.0529(11) Uani 1 1 d .
H2B1 H 0.1876 0.3341 0.3792 0.064 Uiso 1 1 calc R
H2B2 H 0.2651 0.3151 0.4793 0.064 Uiso 1 1 calc R
C11B C 0.5423(4) 0.2670(2) 0.8382(7) 0.0501(14) Uani 1 1 d .
C15A C -0.0141(4) 0.3855(2) 0.2024(7) 0.0532(14) Uani 1 1 d .
H15A H 0.0227 0.3563 0.2272 0.064 Uiso 1 1 calc R
C2B C 0.1954(4) 0.2552(2) 0.3981(7) 0.0421(13) Uani 1 1 d .
C11A C -0.0465(4) 0.4827(3) 0.2033(7) 0.0549(15) Uani 1 1 d .
N3A N 0.3914(3) 0.5054(2) 0.6311(5) 0.0543(12) Uani 1 1 d .
C10A C 0.0095(3) 0.4402(3) 0.2446(6) 0.0432(14) Uani 1 1 d .
C13B C 0.6450(3) 0.3332(3) 0.9413(7) 0.0669(17) Uani 1 1 d .
H13B H 0.6962 0.3411 0.9998 0.080 Uiso 1 1 calc R
C2A C 0.3146(4) 0.4933(2) 0.5662(7) 0.0512(14) Uani 1 1 d .
C6B C 0.2281(4) 0.1605(2) 0.4503(7) 0.0477(14) Uani 1 1 d .
C8B C 0.0243(3) 0.1780(2) 0.1883(7) 0.0734(17) Uani 1 1 d .
H8B1 H 0.0206 0.2010 0.0813 0.110 Uiso 1 1 calc R
H8B2 H -0.0217 0.1861 0.2637 0.110 Uiso 1 1 calc R
H8B3 H 0.0224 0.1395 0.1533 0.110 Uiso 1 1 calc R
C5B C 0.1552(4) 0.1473(2) 0.3627(7) 0.0556(15) Uani 1 1 d .
H5B H 0.1391 0.1102 0.3502 0.067 Uiso 1 1 calc R
C9B C 0.4096(3) 0.2980(3) 0.6726(7) 0.0491(14) Uani 1 1 d .
C7A C 0.2141(3) 0.6288(2) 0.4578(7) 0.0744(17) Uani 1 1 d .
H7A1 H 0.2253 0.6647 0.5108 0.112 Uiso 1 1 calc R
H7A2 H 0.1601 0.6161 0.4923 0.112 Uiso 1 1 calc R
H7A3 H 0.2149 0.6315 0.3276 0.112 Uiso 1 1 calc R
C4B C 0.1041(3) 0.1896(3) 0.2913(7) 0.0495(13) Uani 1 1 d .
C10B C 0.4922(3) 0.3102(3) 0.7679(6) 0.0447(14) Uani 1 1 d .
C14A C -0.0911(4) 0.3752(2) 0.1250(7) 0.0620(16) Uani 1 1 d .
C4A C 0.4128(3) 0.5592(3) 0.6443(6) 0.0533(14) Uani 1 1 d .
C13A C -0.1457(4) 0.4176(3) 0.0821(7) 0.0735(18) Uani 1 1 d .
H13A H -0.1974 0.4098 0.0257 0.088 Uiso 1 1 calc R
C5A C 0.3567(4) 0.6018(2) 0.5920(7) 0.0574(15) Uani 1 1 d .
H5A H 0.3724 0.6389 0.6036 0.069 Uiso 1 1 calc R
C12B C 0.6185(4) 0.2792(3) 0.9244(7) 0.0636(16) Uani 1 1 d .
H12B H 0.6518 0.2505 0.9712 0.076 Uiso 1 1 calc R
C6A C 0.2796(4) 0.5881(2) 0.5245(6) 0.0515(14) Uani 1 1 d .
C8A C 0.4989(3) 0.5723(2) 0.7137(7) 0.0709(17) Uani 1 1 d .
H8A1 H 0.5249 0.5390 0.7611 0.106 Uiso 1 1 calc R
H8A2 H 0.4967 0.5997 0.8087 0.106 Uiso 1 1 calc R
H8A3 H 0.5307 0.5867 0.6163 0.106 Uiso 1 1 calc R
C12A C -0.1237(4) 0.4714(3) 0.1227(8) 0.0718(17) Uani 1 1 d .
H12A H -0.1609 0.5003 0.0960 0.086 Uiso 1 1 calc R
C9A C 0.0937(4) 0.4525(3) 0.3292(7) 0.0517(14) Uani 1 1 d .
O1A O 0.1120(2) 0.50305(16) 0.3610(4) 0.0657(11) Uani 1 1 d .

loop_
_atom_site_aniso_label
_atom_site_aniso_U_11
_atom_site_aniso_U_22
_atom_site_aniso_U_33
_atom_site_aniso_U_23
_atom_site_aniso_U_13
_atom_site_aniso_U_12
ClB 0.0723(11) 0.0607(10) 0.0861(11) -0.0023(8) -0.0091(8) -0.0219(8)
ClA 0.0783(12) 0.0658(12) 0.1605(17) -0.0176(11) -0.0265(11) -0.0141(9)
N1B 0.046(3) 0.035(3) 0.053(3) -0.003(2) -0.003(2) -0.006(3)
O3B 0.060(3) 0.043(3) 0.093(3) 0.005(2) -0.013(2) 0.001(2)
O3A 0.065(3) 0.043(3) 0.109(3) 0.007(2) -0.010(2) 0.007(2)
O2B 0.053(2) 0.036(3) 0.099(3) -0.001(2) -0.022(2) 0.004(2)
O1B 0.057(3) 0.036(2) 0.079(3) -0.0006(19) -0.0141(19) -0.0075(19)
N1A 0.055(3) 0.031(3) 0.065(3) 0.002(2) -0.004(2) -0.002(3)
N2A 0.059(3) 0.028(3) 0.117(4) 0.000(3) -0.023(3) -0.005(2)
C14B 0.051(4) 0.053(4) 0.053(3) 0.001(3) -0.008(3) -0.011(3)
C15B 0.048(4) 0.047(5) 0.047(3) 0.003(3) -0.001(3) 0.006(3)
N3B 0.044(3) 0.040(4) 0.055(3) -0.004(2) -0.010(2) -0.004(2)
O2A 0.056(3) 0.037(3) 0.108(3) -0.006(2) -0.023(2) 0.005(2)
C7B 0.073(4) 0.041(4) 0.078(4) 0.003(3) -0.005(3) 0.007(3)
N2B 0.052(3) 0.035(3) 0.070(3) -0.001(2) -0.015(2) 0.002(2)
C11B 0.046(4) 0.042(4) 0.063(4) 0.003(3) 0.004(3) 0.001(4)
C15A 0.047(4) 0.049(5) 0.063(4) -0.002(3) 0.001(3) 0.001(3)
C2B 0.048(4) 0.031(4) 0.047(3) -0.001(3) 0.001(3) 0.005(4)
C11A 0.050(4) 0.051(5) 0.063(4) 0.005(3) 0.000(3) -0.004(4)
N3A 0.052(4) 0.044(4) 0.066(3) -0.005(2) -0.006(3) -0.003(3)
C10A 0.042(4) 0.037(4) 0.050(3) 0.006(3) 0.001(3) 0.007(4)
C13B 0.048(4) 0.077(5) 0.074(4) 0.008(4) -0.018(3) -0.006(4)
C2A 0.056(5) 0.041(5) 0.057(4) -0.001(3) 0.000(3) 0.004(4)
C6B 0.055(4) 0.033(5) 0.055(4) 0.002(3) 0.000(3) 0.000(3)
C8B 0.071(4) 0.056(4) 0.091(4) -0.007(3) -0.011(4) -0.013(3)
C5B 0.065(4) 0.035(4) 0.066(4) -0.002(3) -0.009(3) -0.006(4)
C9B 0.043(4) 0.050(5) 0.054(4) -0.006(3) 0.000(3) -0.005(4)
C7A 0.070(4) 0.046(4) 0.106(5) 0.004(3) -0.008(4) 0.006(3)
C4B 0.046(4) 0.049(4) 0.053(3) -0.004(3) 0.002(3) -0.009(4)
C10B 0.044(4) 0.038(4) 0.052(3) 0.000(3) 0.002(3) 0.001(4)
C14A 0.052(4) 0.050(4) 0.083(4) -0.006(3) -0.004(4) -0.007(4)
C4A 0.057(4) 0.048(4) 0.056(3) -0.013(3) 0.009(3) -0.004(4)
C13A 0.043(4) 0.076(5) 0.100(5) 0.004(4) -0.018(3) -0.006(4)
C5A 0.065(4) 0.033(4) 0.075(4) -0.004(3) 0.008(4) -0.009(4)
C12B 0.051(5) 0.054(5) 0.084(4) 0.008(3) -0.013(3) 0.011(3)
C6A 0.060(5) 0.041(5) 0.054(4) -0.004(3) 0.010(3) 0.000(3)
C8A 0.052(4) 0.061(4) 0.099(5) -0.011(3) -0.004(4) -0.011(3)
C12A 0.053(5) 0.063(5) 0.099(5) 0.007(4) -0.010(4) 0.008(3)
C9A 0.051(4) 0.043(5) 0.061(4) 0.006(3) -0.002(3) 0.005(4)
O1A 0.068(3) 0.031(2) 0.097(3) 0.004(2) -0.013(2) -0.0040(19)

loop_
_atom_type_symbol
_atom_type_description
_atom_type_scat_dispersion_real
_atom_type_scat_dispersion_imag
_atom_type_scat_source
C C 0.0033 0.0000 'International Tables Vol C Tables 4.2.6.8 and 6.1.1.4'
H H 0.0000 0.0000 'International Tables Vol C Tables 4.2.6.8 and 6.1.1.4'
N N 0.0061 0.0000 'International Tables Vol C Tables 4.2.6.8 and 6.1.1.4'
O O 0.0106 0.0000 'International Tables Vol C Tables 4.2.6.8 and 6.1.1.4'
Cl Cl 0.1484 0.0000 'International Tables Vol C Tables 4.2.6.8 and 6.1.1.4'

loop_
_geom_angle_atom_site_label_1
_geom_angle_atom_site_label_2
_geom_angle_atom_site_label_3
_geom_angle
C2B N1B C6B 121.4(4)
C2B N1B H1B 119.3
C6B N1B H1B 119.3
C11B O3B H3B 109.5
C11A O3A H3A 109.5
C6A N1A C2A 121.6(5)
C6A N1A H1A 119.2
C2A N1A H1A 119.2
C2A N2A H2A1 120.0
C2A N2A H2A2 120.0
H2A1 N2A H2A2 120.0
C15B C14B C13B 120.1(5)
C15B C14B ClB 120.4(5)
C13B C14B ClB 119.5(5)
C14B C15B C10B 121.1(5)
C14B C15B H15B 119.4
C10B C15B H15B 119.4
C2B N3B C4B 117.1(4)
C6B C7B H7B1 109.5
C6B C7B H7B2 109.5
H7B1 C7B H7B2 109.5
C6B C7B H7B3 109.5
H7B1 C7B H7B3 109.5
H7B2 C7B H7B3 109.5
C2B N2B H2B1 120.0
C2B N2B H2B2 120.0
H2B1 N2B H2B2 120.0
O3B C11B C12B 118.0(6)
O3B C11B C10B 122.2(5)
C12B C11B C10B 119.8(5)
C14A C15A C10A 119.9(5)
C14A C15A H15A 120.1
C10A C15A H15A 120.1
N2B C2B N3B 120.1(5)
N2B C2B N1B 117.2(5)
N3B C2B N1B 122.6(5)
O3A C11A C12A 117.0(6)
O3A C11A C10A 122.2(6)
C12A C11A C10A 120.8(6)
C2A N3A C4A 117.8(4)
C11A C10A C15A 118.4(5)
C11A C10A C9A 120.9(6)
C15A C10A C9A 120.7(5)
C12B C13B C14B 119.9(5)
C12B C13B H13B 120.0
C14B C13B H13B 120.0
N2A C2A N3A 120.0(5)
N2A C2A N1A 118.0(6)
N3A C2A N1A 122.0(5)
C5B C6B N1B 117.3(5)
C5B C6B C7B 125.9(5)
N1B C6B C7B 116.8(5)
C4B C8B H8B1 109.5
C4B C8B H8B2 109.5
H8B1 C8B H8B2 109.5
C4B C8B H8B3 109.5
H8B1 C8B H8B3 109.5
H8B2 C8B H8B3 109.5
C6B C5B C4B 119.5(5)
C6B C5B H5B 120.3
C4B C5B H5B 120.3
O2B C9B O1B 123.7(5)
O2B C9B C10B 119.3(5)
O1B C9B C10B 117.0(5)
C6A C7A H7A1 109.5
C6A C7A H7A2 109.5
H7A1 C7A H7A2 109.5
C6A C7A H7A3 109.5
H7A1 C7A H7A3 109.5
H7A2 C7A H7A3 109.5
N3B C4B C5B 122.1(5)
N3B C4B C8B 115.5(5)
C5B C4B C8B 122.5(6)
C15B C10B C11B 118.6(5)
C15B C10B C9B 120.6(5)
C11B C10B C9B 120.8(6)
C15A C14A C13A 121.4(5)
C15A C14A ClA 119.9(5)
C13A C14A ClA 118.8(5)
N3A C4A C5A 121.5(5)
N3A C4A C8A 117.5(6)
C5A C4A C8A 121.1(6)
C12A C13A C14A 119.6(5)
C12A C13A H13A 120.2
C14A C13A H13A 120.2
C6A C5A C4A 119.3(5)
C6A C5A H5A 120.3
C4A C5A H5A 120.3
C13B C12B C11B 120.5(5)
C13B C12B H12B 119.8
C11B C12B H12B 119.8
N1A C6A C5A 117.9(5)
N1A C6A C7A 116.7(5)
C5A C6A C7A 125.4(6)
C4A C8A H8A1 109.5
C4A C8A H8A2 109.5
H8A1 C8A H8A2 109.5
C4A C8A H8A3 109.5
H8A1 C8A H8A3 109.5
H8A2 C8A H8A3 109.5
C13A C12A C11A 120.0(5)
C13A C12A H12A 120.0
C11A C12A H12A 120.0
O2A C9A O1A 124.0(5)
O2A C9A C10A 118.3(5)
O1A C9A C10A 117.7(5)

loop_
_geom_bond_atom_site_label_1
_geom_bond_atom_site_label_2
_geom_bond_distance
ClB C14B 1.741(5)
ClA C14A 1.750(5)
N1B C2B 1.350(5)
N1B C6B 1.357(5)
N1B H1B 0.8600
O3B C11B 1.344(5)
O3B H3B 0.8200
O3A C11A 1.360(6)
O3A H3A 0.8200
O2B C9B 1.245(6)
O1B C9B 1.269(6)
N1A C6A 1.352(6)
N1A C2A 1.353(6)
N1A H1A 0.8600
N2A C2A 1.314(6)
N2A H2A1 0.8600
N2A H2A2 0.8600
C14B C15B 1.362(6)
C14B C13B 1.382(7)
C15B C10B 1.386(6)
C15B H15B 0.9300
N3B C2B 1.320(5)
N3B C4B 1.340(6)
O2A C9A 1.248(6)
C7B C6B 1.494(6)
C7B H7B1 0.9600
C7B H7B2 0.9600
C7B H7B3 0.9600
N2B C2B 1.320(5)
N2B H2B1 0.8600
N2B H2B2 0.8600
C11B C12B 1.384(6)
C11B C10B 1.397(6)
C15A C14A 1.362(7)
C15A C10A 1.396(6)
C15A H15A 0.9300
C11A C12A 1.377(7)
C11A C10A 1.386(7)
N3A C2A 1.334(6)
N3A C4A 1.339(6)
C10A C9A 1.492(7)
C13B C12B 1.368(7)
C13B H13B 0.9300
C6B C5B 1.350(6)
C8B C4B 1.487(6)
C8B H8B1 0.9600
C8B H8B2 0.9600
C8B H8B3 0.9600
C5B C4B 1.393(6)
C5B H5B 0.9300
C9B C10B 1.501(7)
C7A C6A 1.500(7)
C7A H7A1 0.9600
C7A H7A2 0.9600
C7A H7A3 0.9600
C14A C13A 1.371(7)
C4A C5A 1.404(7)
C4A C8A 1.486(6)
C13A C12A 1.369(7)
C13A H13A 0.9300
C5A C6A 1.354(6)
C5A H5A 0.9300
C12B H12B 0.9300
C8A H8A1 0.9600
C8A H8A2 0.9600
C8A H8A3 0.9600
C12A H12A 0.9300
C9A O1A 1.269(6)
